data_1524484
loop_
_publ_author_name
'Harder, M.'

_publ_section_title
;
 Zur Kristallstruktur von Ba Fex Al2-x O4
;
_journal_name_full 'Zeitschrift fuer Anorganische und Allgemeine Chemie'
_journal_page_first 135
_journal_page_last 142
_journal_volume 448
_journal_year 1979
_chemical_formula_sum 'Al0.5 Ba Fe1.5 O4'
_chemical_name_systematic 'Ba Fe1.5 Al0.5 O4'
_space_group_IT_number 173
_symmetry_space_group_name_Hall 'P 6c'
_symmetry_space_group_name_H-M 'P 63'
_cell_angle_alpha 90
_cell_angle_beta 90
_cell_angle_gamma 120
_cell_formula_units_Z 8
_cell_length_a 10.81
_cell_length_b 10.81
_cell_length_c 8.707
_cell_volume 881.151
_citation_journal_id_ASTM ZAACAB
_cod_data_source_file Harder_ZAACAB_1979_546.cif
_cod_data_source_block Al0.5Ba1Fe1.5O4
_cod_original_cell_volume 881.1515
_cod_original_formula_sum 'Al0.5 Ba1 Fe1.5 O4'
_cod_database_code 1524484

loop_
_symmetry_equiv_pos_as_xyz
x,y,z
x-y,x,z+1/2
-y,x-y,z
-x,-y,z+1/2
-x+y,-x,z
y,-x+y,z+1/2

loop_
_atom_site_label
_atom_site_type_symbol
_atom_site_fract_x
_atom_site_fract_y
_atom_site_fract_z
_atom_site_occupancy
_atom_site_U_iso_or_equiv
O1 O-2 0.1696 0.0048 0.0178 1 0.0
Fe5 Fe+3 0.3333 0.6667 0.5385 0.5 0.0
Fe3 Fe+3 0.3333 0.6667 0.0496 0.5 0.0
O6 O-2 0.3333 0.6667 0.7383 0.5 0.0
Ba2 Ba+2 0.5156 0.0251 0.2285 1 0.0
O7 O-2 0.3333 0.6667 0.2703 0.5 0.0
O5 O-2 0.2229 0.3164 0.2389 1 0.0
O4 O-2 0.1704 0.5013 0.0084 1 0.0
Al1 Al+3 0.1677 0.3274 0.4318 0.6667 0.0
Fe6 Fe+3 0.3333 0.6667 0.4778 0.5 0.0
Fe1 Fe+3 0.1677 0.3274 0.4318 0.3333 0.0
O2 O-2 0.6813 0.9916 0.9172 1 0.0
Fe2 Fe+3 0.1713 0.329 0.0352 1 0.0
Ba1 Ba+2 0 0 0.25 1 0.0
Fe4 Fe+3 0.3333 0.6667 0.9516 0.5 0.0
O3 O-2 0.4998 0.1893 0.0185 1 0.0
